data_4001301
loop_
_publ_author_name
'Park, Hyunsoo'
'Britten, James F.'
'Mueller, Ulrich'
'Lee, JeongYong'
'Li, Jing'
'Parise, John B.'

_publ_section_title
;
 Synthesis, Structure Determination, and Hydrogen Sorption Studies of New
 Metal&#x2212;Organic Frameworks Using Triazole and
 Naphthalenedicarboxylic Acid
;
_journal_issue 6
_journal_name_full 'Chemistry of Materials'
_journal_page_first 1302
_journal_paper_doi 10.1021/cm0623918
_journal_volume 19
_journal_year 2007
_chemical_formula_moiety Zn4(C2H2N3)4(C12H6O4)2.(2C3H7ON).(4O)
_chemical_formula_sum 'C38 H34 N14 O14 Zn4'
_chemical_formula_weight 1172.27
_space_group_IT_number 33
_symmetry_cell_setting orthorhombic
_symmetry_Int_Tables_number 33
_symmetry_space_group_name_Hall 'P 2c -2n'
_symmetry_space_group_name_H-M 'P n a 21'
_atom_sites_solution_hydrogens geom
_atom_sites_solution_primary direct
_atom_sites_solution_secondary difmap
_audit_creation_method SHELXL-97
_cell_angle_alpha 90.00
_cell_angle_beta 90.00
_cell_angle_gamma 90.00
_cell_formula_units_Z 4
_cell_length_a 30.978(6)
_cell_length_b 12.620(3)
_cell_length_c 13.339(3)
_cell_measurement_reflns_used 999
_cell_measurement_temperature 100(2)
_cell_measurement_theta_max 16.95
_cell_measurement_theta_min 1.41
_cell_volume 5215(2)
_computing_cell_refinement 'Bruker SMART'
_computing_data_collection 'Bruker SMART'
_computing_data_reduction 'Bruker SAINT'
_computing_molecular_graphics 'Diamond 3.0'
_computing_publication_material 'SHELXTL (Sheldrick, 2000)'
_computing_structure_refinement 'SHELXL (Sheldrick, 2000)'
_computing_structure_solution 'SHELXS (Sheldrick, 2000)'
_diffrn_ambient_temperature 100(2)
_diffrn_measured_fraction_theta_full 0.881
_diffrn_measured_fraction_theta_max 0.881
_diffrn_measurement_device_type '4-circle goniometer'
_diffrn_measurement_method 'phi and omega scans'
_diffrn_radiation_monochromator graphite
_diffrn_radiation_probe x-ray
_diffrn_radiation_type synchrotron
_diffrn_radiation_wavelength 0.49594
_diffrn_reflns_av_R_equivalents 0.0574
_diffrn_reflns_av_sigmaI/netI 0.0635
_diffrn_reflns_limit_h_max 36
_diffrn_reflns_limit_h_min -36
_diffrn_reflns_limit_k_max 14
_diffrn_reflns_limit_k_min -14
_diffrn_reflns_limit_l_max 15
_diffrn_reflns_limit_l_min -13
_diffrn_reflns_number 19004
_diffrn_reflns_theta_full 16.95
_diffrn_reflns_theta_max 16.95
_diffrn_reflns_theta_min 1.41
_diffrn_source synchrotron
_diffrn_source_type 'APS beamline 15-ID'
_exptl_absorpt_coefficient_mu 0.997
_exptl_absorpt_correction_T_max 0.926
_exptl_absorpt_correction_T_min 0.833
_exptl_absorpt_correction_type multi-scan
_exptl_absorpt_process_details 'SADABS (Sheldrick, 2000)'
_exptl_crystal_colour colorless
_exptl_crystal_density_diffrn 1.493
_exptl_crystal_density_method 'not measured'
_exptl_crystal_description block
_exptl_crystal_F_000 2368
_exptl_crystal_recrystallization_method hydrothermal
_exptl_crystal_size_max 0.04
_exptl_crystal_size_mid 0.03
_exptl_crystal_size_min 0.03
_refine_diff_density_max 2.382
_refine_diff_density_min -1.909
_refine_diff_density_rms 0.413
_refine_ls_abs_structure_details 'Flack H D (1983), Acta Cryst. A39, 876-881'
_refine_ls_abs_structure_Flack -0.04(18)
_refine_ls_extinction_coef 0.118(7)
_refine_ls_extinction_expression Fc^*^=kFc[1+0.001xFc^2^\l^3^/sin(2\q)]^-1/4^
_refine_ls_extinction_method SHELXL
_refine_ls_goodness_of_fit_ref 1.236
_refine_ls_hydrogen_treatment constr
_refine_ls_matrix_type full
_refine_ls_number_parameters 347
_refine_ls_number_reflns 7114
_refine_ls_number_restraints 7
_refine_ls_restrained_S_all 1.236
_refine_ls_R_factor_all 0.1170
_refine_ls_R_factor_gt 0.1103
_refine_ls_shift/su_max 0.049
_refine_ls_shift/su_mean 0.029
_refine_ls_structure_factor_coef Fsqd
_refine_ls_weighting_details 'calc w=1/[\s^2^(Fo^2^)+(0.1788P)^2^+16.1535P] where P=(Fo^2^+2Fc^2^)/3'
_refine_ls_weighting_scheme calc
_refine_ls_wR_factor_gt 0.2743
_refine_ls_wR_factor_ref 0.2837
_reflns_number_gt 6766
_reflns_number_total 7114
_reflns_threshold_expression >2sigma(I)
_cod_data_source_file cm0623918si20061006_115210.cif
_cod_data_source_block pna21
_cod_original_cell_volume 5215.0(18)
_cod_database_code 4001301

loop_
_symmetry_equiv_pos_as_xyz
'x, y, z'
'-x, -y, z+1/2'
'x+1/2, -y+1/2, z'
'-x+1/2, y+1/2, z+1/2'

loop_
_atom_site_label
_atom_site_type_symbol
_atom_site_fract_x
_atom_site_fract_y
_atom_site_fract_z
_atom_site_U_iso_or_equiv
_atom_site_adp_type
_atom_site_occupancy
_atom_site_symmetry_multiplicity
_atom_site_calc_flag
_atom_site_refinement_flags
Zn1 Zn 0.20299(5) 0.40042(15) 0.10042(13) 0.0323(5) Uani 1 1 d .
Zn2 Zn 0.19533(5) 0.30376(14) 0.54339(13) 0.0308(5) Uani 1 1 d .
Zn3 Zn 0.20434(5) -0.15422(17) 0.42689(13) 0.0366(6) Uani 1 1 d .
Zn4 Zn 0.19843(6) -0.06346(17) -0.01288(15) 0.0420(6) Uani 1 1 d .
O1 O 0.1268(3) 0.3250(9) 0.1523(9) 0.043(3) Uani 1 1 d .
O2 O 0.1465(3) 0.4666(9) 0.0663(7) 0.033(2) Uani 1 1 d .
O4 O 0.1475(4) -0.1966(15) 0.553(2) 0.120(9) Uani 1 1 d .
O3 O 0.1419(4) -0.128(2) 0.3965(14) 0.133(11) Uani 1 1 d .
O5 O 0.1211(3) 0.2513(11) 0.4574(9) 0.051(3) Uani 1 1 d .
O6 O 0.1390(4) 0.3635(12) 0.5791(8) 0.051(3) Uani 1 1 d .
O7 O 0.1408(4) -0.0820(15) -0.0912(17) 0.095(6) Uani 1 1 d .
O8 O 0.1361(4) -0.0200(15) 0.0644(11) 0.073(5) Uani 1 1 d .
N1 N 0.2185(4) 0.3836(11) 0.2446(11) 0.037(3) Uiso 1 1 d .
N2 N 0.2162(4) 0.3507(11) 0.4078(11) 0.039(3) Uiso 1 1 d .
N3 N 0.2552(4) 0.3904(9) 0.3836(10) 0.029(3) Uiso 1 1 d .
N4 N 0.2118(4) 0.1502(9) 0.5441(11) 0.033(3) Uiso 1 1 d .
N5 N 0.2167(4) -0.0135(10) 0.4968(11) 0.039(3) Uiso 1 1 d .
N6 N 0.2498(4) 0.5059(10) 0.0614(10) 0.035(3) Uiso 1 1 d .
N7 N 0.2244(4) -0.1342(11) 0.2833(11) 0.039(3) Uiso 1 1 d .
N8 N 0.2210(4) -0.1072(9) 0.1223(10) 0.028(3) Uiso 1 1 d .
N9 N 0.2612(4) -0.1458(10) 0.1430(11) 0.039(3) Uiso 1 1 d .
N10 N 0.2140(4) 0.0961(11) -0.0145(12) 0.043(3) Uiso 1 1 d .
N11 N 0.2162(4) 0.2660(9) 0.0323(10) 0.033(3) Uiso 1 1 d .
N12 N 0.2474(4) -0.2616(10) 0.4751(10) 0.033(3) Uiso 1 1 d .
C1 C 0.1959(5) 0.3549(13) 0.3210(13) 0.031(3) Uiso 1 1 d .
H1 H 0.1661 0.3377 0.3151 0.037 Uiso 1 1 calc R
C2 C 0.2562(6) 0.4095(14) 0.2866(14) 0.043(4) Uiso 1 1 d .
H2 H 0.2802 0.4378 0.2515 0.051 Uiso 1 1 calc R
C3 C 0.1945(5) 0.0692(12) 0.4939(14) 0.036(3) Uiso 1 1 d .
H3 H 0.1677 0.0739 0.4593 0.044 Uiso 1 1 calc R
C4 C 0.2535(5) 0.6044(13) 0.0861(13) 0.040(4) Uiso 1 1 d .
H4 H 0.2339 0.6404 0.1291 0.048 Uiso 1 1 calc R
C5 C 0.2007(5) -0.1093(13) 0.2069(15) 0.036(4) Uiso 1 1 d .
H5 H 0.1708 -0.0938 0.2126 0.043 Uiso 1 1 calc R
C6 C 0.2613(5) -0.1596(12) 0.2413(12) 0.031(3) Uiso 1 1 d .
H6 H 0.2856 -0.1851 0.2776 0.037 Uiso 1 1 calc R
C7 C 0.1944(5) 0.1726(12) 0.0385(16) 0.041(3) Uiso 1 1 d .
H7 H 0.1685 0.1628 0.0757 0.049 Uiso 1 1 calc R
C8 C 0.2493(5) 0.1429(12) -0.0503(13) 0.036(3) Uiso 1 1 d .
H8 H 0.2699 0.1075 -0.0911 0.044 Uiso 1 1 calc R
C9 C 0.0513(5) 0.0397(13) 0.0378(15) 0.045(4) Uiso 1 1 d .
H9 H 0.0662 0.0624 0.0963 0.054 Uiso 1 1 calc R
C10 C 0.0716(6) -0.0215(14) -0.0306(14) 0.047(4) Uiso 1 1 d .
C11 C 0.0486(7) -0.0684(18) -0.1119(18) 0.064(5) Uiso 1 1 d .
H11 H 0.0630 -0.1173 -0.1546 0.077 Uiso 1 1 calc R
C12 C 0.0063(6) -0.0443(14) -0.1295(15) 0.052(4) Uiso 1 1 d .
H12 H -0.0085 -0.0687 -0.1874 0.063 Uiso 1 1 calc R
C13 C -0.0145(5) 0.0208(13) -0.0545(13) 0.040(4) Uiso 1 1 d .
C14 C 0.0068(6) 0.0707(13) 0.0222(14) 0.045(4) Uiso 1 1 d .
C15 C -0.0145(6) 0.1364(15) 0.0866(17) 0.057(5) Uiso 1 1 d .
H15 H 0.0005 0.1623 0.1436 0.068 Uiso 1 1 calc R
C16 C -0.0571(8) 0.1674(19) 0.0731(19) 0.074(6) Uiso 1 1 d .
H16 H -0.0709 0.2157 0.1173 0.088 Uiso 1 1 calc R
C17 C 0.0786(7) -0.1233(15) 0.4899(17) 0.058(5) Uiso 1 1 d .
C18 C 0.0588(6) -0.0546(14) 0.4287(15) 0.050(4) Uiso 1 1 d .
H18 H 0.0742 -0.0271 0.3728 0.060 Uiso 1 1 calc R
C19 C 0.1186(6) -0.0414(15) -0.0140(17) 0.054(5) Uiso 1 1 d .
C20 C 0.1271(9) -0.153(2) 0.474(2) 0.081(7) Uiso 1 1 d .
C21 C -0.0004(5) 0.4345(13) 0.1605(13) 0.040(4) Uiso 1 1 d .
H21 H -0.0213 0.4027 0.2031 0.048 Uiso 1 1 calc R
C22 C 0.0418(6) 0.4024(15) 0.1631(15) 0.048(4) Uiso 1 1 d .
H22 H 0.0498 0.3484 0.2091 0.058 Uiso 1 1 calc R
C23 C 0.0731(5) 0.4448(12) 0.1021(14) 0.039(3) Uiso 1 1 d .
C24 C 0.0610(5) 0.5230(12) 0.0414(14) 0.042(3) Uiso 1 1 d .
H24 H 0.0831 0.5538 0.0015 0.050 Uiso 1 1 calc R
C25 C 0.0188(5) 0.5661(13) 0.0294(14) 0.043(4) Uiso 1 1 d .
C26 C -0.0125(5) 0.5167(12) 0.0924(13) 0.039(3) Uiso 1 1 d .
C27 C 0.0659(6) 0.3672(14) 0.5246(15) 0.050(4) Uiso 1 1 d .
C28 C 0.0561(5) 0.4438(12) 0.5912(13) 0.038(3) Uiso 1 1 d .
H28 H 0.0773 0.4709 0.6359 0.045 Uiso 1 1 calc R
C29 C 0.0344(6) 0.3181(15) 0.4624(16) 0.055(5) Uiso 1 1 d .
H29 H 0.0421 0.2615 0.4190 0.065 Uiso 1 1 calc R
C30 C 0.0070(7) 0.6461(15) -0.0335(16) 0.057(5) Uiso 1 1 d .
H30 H 0.0281 0.6776 -0.0755 0.069 Uiso 1 1 calc R
C31 C 0.1188(4) 0.4046(11) 0.1101(12) 0.030(3) Uiso 1 1 d .
C32 C 0.1115(6) 0.3206(14) 0.5166(14) 0.044(4) Uiso 1 1 d .
O41 O 0.1831(5) 0.6232(14) 0.2689(15) 0.076(4) Uiso 1 1 d .
N41 N 0.1094(6) 0.6459(13) 0.2818(14) 0.061(4) Uiso 1 1 d .
C41 C 0.1479(8) 0.6580(19) 0.243(2) 0.077(6) Uiso 1 1 d .
H41 H 0.1486 0.7012 0.1846 0.093 Uiso 1 1 calc R
C42 C 0.0753(13) 0.696(3) 0.240(3) 0.134(13) Uiso 1 1 d .
H42A H 0.0852 0.7375 0.1822 0.201 Uiso 1 1 calc R
H42B H 0.0619 0.7425 0.2892 0.201 Uiso 1 1 calc R
H42C H 0.0542 0.6428 0.2172 0.201 Uiso 1 1 calc R
C43 C 0.1084(11) 0.587(3) 0.373(3) 0.110(10) Uiso 1 1 d .
H43A H 0.0946 0.6292 0.4255 0.165 Uiso 1 1 calc R
H43B H 0.1379 0.5690 0.3931 0.165 Uiso 1 1 calc R
H43C H 0.0919 0.5214 0.3626 0.165 Uiso 1 1 calc R
N51 N 0.3563(10) 0.767(3) 0.321(3) 0.130(10) Uiso 1 1 d D
O51 O 0.4107(12) 0.702(3) 0.269(3) 0.192(13) Uiso 1 1 d D
C51 C 0.346(4) 0.865(5) 0.340(12) 0.41(7) Uiso 1 1 d D
H51A H 0.3165 0.8679 0.3662 0.621 Uiso 1 1 calc R
H51B H 0.3475 0.9068 0.2777 0.621 Uiso 1 1 calc R
H51C H 0.3660 0.8946 0.3891 0.621 Uiso 1 1 calc R
C52 C 0.3985(13) 0.777(4) 0.323(5) 0.22(3) Uiso 1 1 d D
H52 H 0.4154 0.8283 0.3579 0.265 Uiso 1 1 calc R
C53 C 0.336(2) 0.702(6) 0.262(8) 0.32(5) Uiso 1 1 d D
H53A H 0.3330 0.7337 0.1953 0.485 Uiso 1 1 calc R
H53B H 0.3066 0.6897 0.2897 0.485 Uiso 1 1 calc R
H53C H 0.3513 0.6352 0.2579 0.485 Uiso 1 1 calc R
O9 O 0.0887(6) 0.1608(13) 0.2711(14) 0.086(5) Uiso 1 1 d .
O10 O 0.1509(9) 0.957(2) 0.702(2) 0.140(9) Uiso 1 1 d .
O11 O 0.1919(10) -0.259(3) -0.018(3) 0.166(11) Uiso 1 1 d .
O12 O 0.1628(14) 0.618(3) 0.770(4) 0.219(15) Uiso 1 1 d .

loop_
_atom_site_aniso_label
_atom_site_aniso_U_11
_atom_site_aniso_U_22
_atom_site_aniso_U_33
_atom_site_aniso_U_23
_atom_site_aniso_U_13
_atom_site_aniso_U_12
Zn1 0.0244(8) 0.0502(11) 0.0222(10) 0.0001(8) 0.0039(7) 0.0015(7)
Zn2 0.0216(8) 0.0496(11) 0.0211(9) 0.0015(9) -0.0010(7) -0.0022(7)
Zn3 0.0222(8) 0.0644(14) 0.0231(10) -0.0017(9) -0.0016(7) -0.0004(8)
Zn4 0.0277(9) 0.0658(13) 0.0325(11) 0.0108(10) 0.0066(8) 0.0165(8)
O1 0.032(6) 0.056(7) 0.040(7) -0.004(6) -0.001(5) 0.002(5)
O2 0.023(4) 0.058(6) 0.019(5) 0.002(4) -0.003(4) 0.002(4)
O4 0.032(7) 0.098(12) 0.23(3) 0.029(16) 0.000(12) 0.010(8)
O3 0.016(6) 0.30(3) 0.082(13) -0.117(17) 0.007(7) -0.005(10)
O5 0.023(5) 0.091(9) 0.038(7) 0.005(6) 0.004(4) 0.007(6)
O6 0.035(6) 0.093(9) 0.024(6) -0.003(6) 0.008(4) 0.003(6)
O7 0.031(7) 0.117(14) 0.138(19) 0.013(12) 0.030(9) -0.016(8)
O8 0.024(5) 0.143(14) 0.053(9) 0.037(9) 0.015(5) 0.005(7)

loop_
_atom_type_symbol
_atom_type_description
_atom_type_scat_dispersion_real
_atom_type_scat_dispersion_imag
_atom_type_scat_source
C C 0.0015 0.0009 'International Tables Vol C Tables 4.2.6.8 and 6.1.1.4'
H H 0.0000 0.0000 'International Tables Vol C Tables 4.2.6.8 and 6.1.1.4'
N N 0.0030 0.0019 'International Tables Vol C Tables 4.2.6.8 and 6.1.1.4'
O O 0.0056 0.0036 'International Tables Vol C Tables 4.2.6.8 and 6.1.1.4'
Zn Zn 0.3242 0.9375 'International Tables Vol C Tables 4.2.6.8 and 6.1.1.4'

loop_
_geom_angle_atom_site_label_1
_geom_angle_atom_site_label_2
_geom_angle_atom_site_label_3
_geom_angle
_geom_angle_site_symmetry_1
_geom_angle_site_symmetry_3
N11 Zn1 O2 116.1(5) . .
N11 Zn1 N1 107.7(6) . .
O2 Zn1 N1 118.5(5) . .
N11 Zn1 N6 107.3(5) . .
O2 Zn1 N6 107.1(5) . .
N1 Zn1 N6 98.3(5) . .
O6 Zn2 N9 108.5(5) . 4
O6 Zn2 N4 126.7(6) . .
N9 Zn2 N4 97.7(5) 4 .
O6 Zn2 N2 113.1(5) . .
N9 Zn2 N2 106.7(6) 4 .
N4 Zn2 N2 102.0(6) . .
O3 Zn3 N12 144.9(9) . .
O3 Zn3 N7 94.8(7) . .
N12 Zn3 N7 100.6(5) . .
O3 Zn3 N5 97.4(8) . .
N12 Zn3 N5 108.5(5) . .
N7 Zn3 N5 105.4(6) . .
O3 Zn3 C20 28.1(9) . .
N12 Zn3 C20 124.4(8) . .
N7 Zn3 C20 122.4(8) . .
N5 Zn3 C20 93.3(7) . .
N8 Zn4 N10 101.3(5) . .
N8 Zn4 N3 106.2(5) . 4_544
N10 Zn4 N3 96.0(5) . 4_544
N8 Zn4 O7 135.8(6) . .
N10 Zn4 O7 107.7(7) . .
N3 Zn4 O7 103.1(6) 4_544 .
N8 Zn4 O8 87.4(5) . .
N10 Zn4 O8 88.1(6) . .
N3 Zn4 O8 164.6(5) 4_544 .
O7 Zn4 O8 61.5(7) . .
N8 Zn4 O11 77.2(10) . .
N10 Zn4 O11 171.0(9) . .
N3 Zn4 O11 76.1(9) 4_544 .
O7 Zn4 O11 78.7(10) . .
O8 Zn4 O11 100.6(9) . .
N8 Zn4 C19 112.4(6) . .
N10 Zn4 C19 97.0(6) . .
N3 Zn4 C19 135.6(6) 4_544 .
O7 Zn4 C19 32.6(7) . .
O8 Zn4 C19 29.0(6) . .
O11 Zn4 C19 91.7(9) . .
C31 O2 Zn1 103.1(9) . .
C20 O3 Zn3 99(2) . .
C32 O6 Zn2 105.5(11) . .
C19 O7 Zn4 90.6(14) . .
C19 O8 Zn4 86.2(12) . .
C1 N1 C2 102.3(15) . .
C1 N1 Zn1 131.4(11) . .
C2 N1 Zn1 126.1(12) . .
C1 N2 N3 101.7(14) . .
C1 N2 Zn2 130.4(12) . .
N3 N2 Zn2 127.8(11) . .
C2 N3 N2 108.9(14) . .
C2 N3 Zn4 126.0(11) . 4
N2 N3 Zn4 124.4(11) . 4
C3 N4 C4 101.7(13) . 4_545
C3 N4 Zn2 129.4(11) . .
C4 N4 Zn2 128.5(11) 4_545 .
C3 N5 N6 106.7(13) . 4_545
C3 N5 Zn3 127.5(12) . .
N6 N5 Zn3 125.7(10) 4_545 .
C4 N6 N5 105.4(13) . 4_554
C4 N6 Zn1 128.8(11) . .
N5 N6 Zn1 125.7(10) 4_554 .
C5 N7 C6 102.5(15) . .
C5 N7 Zn3 126.9(11) . .
C6 N7 Zn3 129.7(12) . .
C5 N8 N9 105.0(13) . .
C5 N8 Zn4 128.3(11) . .
N9 N8 Zn4 126.6(10) . .
C6 N9 N8 104.6(13) . .
C6 N9 Zn2 127.9(11) . 4_544
N8 N9 Zn2 126.5(11) . 4_544
C8 N10 C7 103.9(14) . .
C8 N10 Zn4 128.8(12) . .
C7 N10 Zn4 126.1(12) . .
C7 N11 N12 102.5(12) . 4_554
C7 N11 Zn1 127.9(11) . .
N12 N11 Zn1 129.2(9) 4_554 .
C8 N12 N11 108.5(12) 4_545 4_545
C8 N12 Zn3 128.1(11) 4_545 .
N11 N12 Zn3 122.6(9) 4_545 .
N1 C1 N2 116.5(14) . .
N1 C1 C2 39.7(9) . .
N2 C1 C2 76.9(11) . .
N3 C2 N1 110.4(16) . .
N3 C2 C1 72.4(11) . .
N1 C2 C1 38.1(10) . .
N5 C3 N4 113.7(15) . .
N6 C4 N4 112.2(15) . 4_554
N8 C5 N7 114.7(14) . .
N8 C5 C6 75.8(10) . .
N7 C5 C6 39.1(9) . .
N7 C6 N9 112.8(15) . .
N7 C6 C5 38.4(9) . .
N9 C6 C5 74.5(11) . .
N10 C7 N11 111.5(15) . .
N12 C8 N10 113.4(15) 4_554 .
C10 C9 C14 120.1(17) . .
C9 C10 C11 121.1(17) . .
C9 C10 C19 116.8(17) . .
C11 C10 C19 122.0(18) . .
C12 C11 C10 121(2) . .
C11 C12 C13 115.9(19) . .
C14 C13 C12 124.1(16) . .
C14 C13 C18 115.8(16) . 2_554
C12 C13 C18 118.8(16) . 2_554
C15 C14 C13 121.0(17) . .
C15 C14 C9 122.3(17) . .
C13 C14 C9 116.3(16) . .
C14 C15 C16 123(2) . .
C15 C16 C17 116(2) . 2_554
C18 C17 C16 121(2) . 2
C18 C17 C20 121(2) . .
C16 C17 C20 118(2) 2 .
C17 C18 C13 121.8(19) . 2
O8 C19 O7 121.3(18) . .
O8 C19 C10 121.9(18) . .
O7 C19 C10 116.8(18) . .
O8 C19 Zn4 64.8(10) . .
O7 C19 Zn4 56.8(10) . .
C10 C19 Zn4 171.2(15) . .
O3 C20 O4 128(3) . .
O3 C20 C17 115(2) . .
O4 C20 C17 116(2) . .
O3 C20 Zn3 53.1(15) . .
O4 C20 Zn3 75.2(15) . .
C17 C20 Zn3 164.9(18) . .
C22 C21 C26 118.7(16) . .
C21 C22 C23 122.9(17) . .
C24 C23 C22 116.8(15) . .
C24 C23 C31 123.8(15) . .
C22 C23 C31 119.3(15) . .
C23 C24 C25 127.5(16) . .
C30 C25 C26 120.3(16) . .
C30 C25 C24 126.7(17) . .
C26 C25 C24 113.0(15) . .
C25 C26 C21 121.0(14) . .
C25 C26 C28 118.7(14) . 2_564
C21 C26 C28 120.2(15) . 2_564
C28 C27 C29 122.9(17) . .
C28 C27 C32 121.8(16) . .
C29 C27 C32 115.1(16) . .
C27 C28 C26 117.8(15) . 2_565
C30 C29 C27 118.6(19) 2_565 .
C29 C30 C25 121.6(19) 2_564 .
O1 C31 O2 126.0(13) . .
O1 C31 C23 121.2(13) . .
O2 C31 C23 112.7(13) . .
O5 C32 O6 123.4(16) . .
O5 C32 C27 123.3(16) . .
O6 C32 C27 113.4(15) . .
C41 N41 C42 119(3) . .
C41 N41 C43 115(2) . .
C42 N41 C43 125(3) . .
O41 C41 N41 131(3) . .
C53 N51 C52 125(4) . .
C53 N51 C51 126(4) . .
C52 N51 C51 98(6) . .
O51 C52 N51 102(3) . .

loop_
_geom_bond_atom_site_label_1
_geom_bond_atom_site_label_2
_geom_bond_distance
_geom_bond_site_symmetry_2
Zn1 N11 1.967(12) .
Zn1 O2 1.991(9) .
Zn1 N1 1.993(14) .
Zn1 N6 2.036(13) .
Zn2 O6 1.960(12) .
Zn2 N9 1.996(14) 4
Zn2 N4 2.004(12) .
Zn2 N2 2.010(15) .
Zn3 O3 2.004(15) .
Zn3 N12 2.006(12) .
Zn3 N7 2.029(14) .
Zn3 N5 2.043(13) .
Zn3 C20 2.48(3) .
Zn4 N8 2.011(13) .
Zn4 N10 2.071(14) .
Zn4 N3 2.075(13) 4_544
Zn4 O7 2.082(18) .
Zn4 O8 2.257(12) .
Zn4 O11 2.47(3) .
Zn4 C19 2.489(19) .
O1 C31 1.178(18) .
O2 C31 1.301(17) .
O4 C20 1.35(4) .
O3 C20 1.18(3) .
O5 C32 1.22(2) .
O6 C32 1.31(2) .
O7 C19 1.34(3) .
O8 C19 1.21(2) .
N1 C1 1.29(2) .
N1 C2 1.34(2) .
N2 C1 1.32(2) .
N2 N3 1.349(18) .
N3 C2 1.32(2) .
N3 Zn4 2.075(13) 4
N4 C3 1.34(2) .
N4 C4 1.34(2) 4_545
N5 C3 1.25(2) .
N5 N6 1.371(19) 4_545
N6 C4 1.29(2) .
N6 N5 1.371(19) 4_554
N7 C5 1.29(2) .
N7 C6 1.32(2) .
N8 C5 1.29(2) .
N8 N9 1.364(18) .
N9 C6 1.32(2) .
N9 Zn2 1.996(14) 4_544
N10 C8 1.33(2) .
N10 C7 1.34(2) .
N11 C7 1.36(2) .
N11 N12 1.405(18) 4_554
N12 C8 1.26(2) 4_545
N12 N11 1.405(18) 4_545
C1 C2 2.04(2) .
C4 N4 1.34(2) 4_554
C5 C6 2.03(2) .
C8 N12 1.26(2) 4_554
C9 C10 1.35(3) .
C9 C14 1.45(2) .
C10 C11 1.43(3) .
C10 C19 1.49(3) .
C11 C12 1.37(3) .
C12 C13 1.45(2) .
C13 C14 1.37(2) .
C13 C18 1.45(2) 2_554
C14 C15 1.36(3) .
C15 C16 1.39(3) .
C16 C17 1.41(3) 2_554
C17 C18 1.34(3) .
C17 C16 1.41(3) 2
C17 C20 1.56(3) .
C18 C13 1.45(2) 2
C21 C22 1.37(2) .
C21 C26 1.43(2) .
C22 C23 1.37(2) .
C23 C24 1.33(2) .
C23 C31 1.51(2) .
C24 C25 1.43(2) .
C25 C30 1.36(3) .
C25 C26 1.42(2) .
C26 C28 1.44(2) 2_564
C27 C28 1.35(2) .
C27 C29 1.42(3) .
C27 C32 1.53(2) .
C28 C26 1.44(2) 2_565
C29 C30 1.36(3) 2_565
C30 C29 1.36(3) 2_564
O41 C41 1.23(3) .
N41 C41 1.31(3) .
N41 C42 1.35(4) .
N41 C43 1.43(4) .
N51 C53 1.30(2) .
N51 C52 1.31(2) .
N51 C51 1.30(3) .
O51 C52 1.25(2) .
